data_2224934
loop_
_publ_author_name
'Choi, Hong Dae'
'Seo, Pil Ja'
'Son, Byeng Wha'
'Lee, Uk'

_publ_section_title
;
 3-(4-Fluorophenylsulfinyl)-2,5,7-trimethyl-1-benzofuran
;
_journal_coeditor_code CV2691
_journal_issue 2
_journal_name_full 'Acta Crystallographica Section E'
_journal_page_first o472
_journal_paper_doi 10.1107/S160053681000293X
_journal_volume 66
_journal_year 2010
_chemical_formula_moiety 'C17 H15 F O2 S'
_chemical_formula_sum 'C17 H15 F O2 S'
_chemical_formula_weight 302.35
_chemical_name_systematic
;
3-(4-Fluorophenylsulfinyl)-2,5,7-trimethyl-1-benzofuran
;
_space_group_IT_number 2
_symmetry_cell_setting triclinic
_symmetry_space_group_name_Hall '-P 1'
_symmetry_space_group_name_H-M 'P -1'
_atom_sites_solution_hydrogens difmap
_atom_sites_solution_primary direct
_atom_sites_solution_secondary difmap
_cell_angle_alpha 110.355(2)
_cell_angle_beta 99.448(2)
_cell_angle_gamma 104.1300(10)
_cell_formula_units_Z 2
_cell_length_a 6.2558(2)
_cell_length_b 11.1848(3)
_cell_length_c 11.9766(5)
_cell_measurement_reflns_used 9234
_cell_measurement_temperature 172(2)
_cell_measurement_theta_max 27.50
_cell_measurement_theta_min 3.31
_cell_volume 732.76(5)
_computing_cell_refinement 'SAINT (Bruker, 2009)'
_computing_data_collection 'APEX2 (Bruker, 2009)'
_computing_data_reduction 'SAINT (Bruker, 2009)'
_computing_molecular_graphics 'ORTEP-3 (Farrugia, 1997) and DIAMOND (Brandenburg, 1998)'
_computing_publication_material 'SHELXL97 (Sheldrick, 2008)'
_computing_structure_refinement 'SHELXL97 (Sheldrick, 2008)'
_computing_structure_solution 'SHELXS97 (Sheldrick, 2008)'
_diffrn_ambient_temperature 172(2)
_diffrn_detector_area_resol_mean 10.0
_diffrn_measured_fraction_theta_full 0.993
_diffrn_measured_fraction_theta_max 0.993
_diffrn_measurement_device_type 'Bruker SMART APEXII CCD'
_diffrn_measurement_method '\f and \w scans'
_diffrn_radiation_monochromator 'Bruker HELIOS graded multilayer optics'
_diffrn_radiation_source 'Rotating Anode'
_diffrn_radiation_type MoK\a
_diffrn_radiation_wavelength 0.71073
_diffrn_reflns_av_R_equivalents 0.0259
_diffrn_reflns_av_sigmaI/netI 0.0208
_diffrn_reflns_limit_h_max 8
_diffrn_reflns_limit_h_min -8
_diffrn_reflns_limit_k_max 14
_diffrn_reflns_limit_k_min -14
_diffrn_reflns_limit_l_max 15
_diffrn_reflns_limit_l_min -15
_diffrn_reflns_number 12781
_diffrn_reflns_theta_full 27.52
_diffrn_reflns_theta_max 27.52
_diffrn_reflns_theta_min 1.89
_diffrn_standards_number 0
_exptl_absorpt_coefficient_mu 0.233
_exptl_absorpt_correction_T_max 0.7456
_exptl_absorpt_correction_T_min 0.6807
_exptl_absorpt_correction_type multi-scan
_exptl_absorpt_process_details '(SADABS; Bruker, 2009)'
_exptl_crystal_colour colourless
_exptl_crystal_density_diffrn 1.370
_exptl_crystal_density_method 'not measured'
_exptl_crystal_description block
_exptl_crystal_F_000 316
_exptl_crystal_size_max 0.43
_exptl_crystal_size_mid 0.28
_exptl_crystal_size_min 0.26
_refine_diff_density_max 0.273
_refine_diff_density_min -0.371
_refine_ls_extinction_method none
_refine_ls_goodness_of_fit_ref 1.027
_refine_ls_hydrogen_treatment constr
_refine_ls_matrix_type full
_refine_ls_number_parameters 193
_refine_ls_number_reflns 3350
_refine_ls_number_restraints 0
_refine_ls_restrained_S_all 1.027
_refine_ls_R_factor_all 0.0393
_refine_ls_R_factor_gt 0.0361
_refine_ls_shift/esd_max 0.000
_refine_ls_shift/su_max_lt 0.001
_refine_ls_shift/su_mean 0.000
_refine_ls_structure_factor_coef Fsqd
_refine_ls_weighting_details 'calc w=1/[\s^2^(Fo^2^)+(0.0539P)^2^+0.3002P] where P=(Fo^2^+2Fc^2^)/3'
_refine_ls_weighting_scheme calc
_refine_ls_wR_factor_gt 0.0990
_refine_ls_wR_factor_ref 0.1022
_reflns_number_gt 3071
_reflns_number_total 3350
_reflns_threshold_expression I>2\s(I)
_cod_data_source_file cv2691.cif
_cod_data_source_block I
_cod_original_cell_volume 732.75(4)
_cod_database_code 2224934
_cod_database_fobs_code 2224934

loop_
_symmetry_equiv_pos_as_xyz
'x, y, z'
'-x, -y, -z'

loop_
_atom_site_type_symbol
_atom_site_label
_atom_site_fract_x
_atom_site_fract_y
_atom_site_fract_z
_atom_site_U_iso_or_equiv
_atom_site_adp_type
_atom_site_calc_flag
_atom_site_refinement_flags
_atom_site_occupancy
_atom_site_disorder_assembly
_atom_site_disorder_group
S S 0.61072(6) 0.50406(3) 0.83633(3) 0.02837(11) Uani d . 1 . .
F F 0.28727(19) 0.04833(10) 0.97162(10) 0.0498(3) Uani d . 1 . .
O O1 0.23445(16) 0.38938(10) 0.49810(8) 0.0282(2) Uani d . 1 . .
O O2 0.86249(18) 0.53145(12) 0.85499(10) 0.0409(3) Uani d . 1 . .
C C1 0.4760(2) 0.42813(13) 0.67695(12) 0.0262(3) Uani d . 1 . .
C C2 0.5133(2) 0.32114(13) 0.58028(12) 0.0265(3) Uani d . 1 . .
C C3 0.6563(3) 0.24226(15) 0.57323(14) 0.0329(3) Uani d . 1 . .
H H3 0.7644 0.2546 0.6454 0.040 Uiso calc R 1 . .
C C4 0.6370(3) 0.14528(15) 0.45835(16) 0.0380(3) Uani d . 1 . .
C C5 0.4753(3) 0.12862(15) 0.35294(15) 0.0391(4) Uani d . 1 . .
H H5 0.4639 0.0608 0.2755 0.047 Uiso calc R 1 . .
C C6 0.3315(3) 0.20587(14) 0.35596(13) 0.0337(3) Uani d . 1 . .
C C7 0.3589(2) 0.30150(13) 0.47270(12) 0.0273(3) Uani d . 1 . .
C C8 0.3107(2) 0.46565(13) 0.62320(11) 0.0261(3) Uani d . 1 . .
C C9 0.7900(3) 0.05875(18) 0.4476(2) 0.0522(5) Uani d . 1 . .
H H9A 0.9355 0.1056 0.4379 0.078 Uiso calc R 1 . .
H H9B 0.7145 -0.0271 0.3754 0.078 Uiso calc R 1 . .
H H9C 0.8196 0.0416 0.5226 0.078 Uiso calc R 1 . .
C C10 0.1578(3) 0.19014(17) 0.24463(14) 0.0464(4) Uani d . 1 . .
H H10A 0.0033 0.1588 0.2532 0.070 Uiso calc R 1 . .
H H10B 0.1734 0.1242 0.1698 0.070 Uiso calc R 1 . .
H H10C 0.1834 0.2772 0.2382 0.070 Uiso calc R 1 . .
C C11 0.1968(3) 0.56646(15) 0.67177(13) 0.0337(3) Uani d . 1 . .
H H11A 0.0400 0.5202 0.6690 0.051 Uiso calc R 1 . .
H H11B 0.1925 0.6186 0.6210 0.051 Uiso calc R 1 . .
H H11C 0.2823 0.6274 0.7575 0.051 Uiso calc R 1 . .
C C12 0.5089(2) 0.35932(13) 0.87080(11) 0.0264(3) Uani d . 1 . .
C C13 0.6686(2) 0.31841(15) 0.92889(12) 0.0310(3) Uani d . 1 . .
H H13 0.8279 0.3625 0.9454 0.037 Uiso calc R 1 . .
C C14 0.5933(3) 0.21171(15) 0.96292(13) 0.0350(3) Uani d . 1 . .
H H14 0.6994 0.1810 1.0023 0.042 Uiso calc R 1 . .
C C15 0.3616(3) 0.15211(14) 0.93807(13) 0.0348(3) Uani d . 1 . .
C C16 0.1997(3) 0.19321(15) 0.88255(14) 0.0361(3) Uani d . 1 . .
H H16 0.0407 0.1499 0.8678 0.043 Uiso calc R 1 . .
C C17 0.2753(2) 0.29939(15) 0.84890(13) 0.0326(3) Uani d . 1 . .
H H17 0.1683 0.3309 0.8112 0.039 Uiso calc R 1 . .

loop_
_atom_site_aniso_label
_atom_site_aniso_U_11
_atom_site_aniso_U_22
_atom_site_aniso_U_33
_atom_site_aniso_U_12
_atom_site_aniso_U_13
_atom_site_aniso_U_23
S 0.02613(19) 0.03171(19) 0.02281(17) 0.00535(14) 0.00233(13) 0.01064(13)
F 0.0627(7) 0.0372(5) 0.0530(6) 0.0114(5) 0.0166(5) 0.0253(4)
O1 0.0271(5) 0.0333(5) 0.0240(4) 0.0108(4) 0.0038(4) 0.0120(4)
O2 0.0236(5) 0.0554(7) 0.0374(5) 0.0007(5) 0.0002(4) 0.0234(5)
C1 0.0236(6) 0.0306(6) 0.0240(6) 0.0080(5) 0.0055(5) 0.0117(5)
C2 0.0237(6) 0.0285(6) 0.0278(6) 0.0069(5) 0.0080(5) 0.0129(5)
C3 0.0284(7) 0.0352(7) 0.0417(8) 0.0131(6) 0.0124(6) 0.0200(6)
C4 0.0403(8) 0.0319(7) 0.0522(9) 0.0148(6) 0.0261(7) 0.0208(7)
C5 0.0491(9) 0.0294(7) 0.0377(7) 0.0090(6) 0.0233(7) 0.0098(6)
C6 0.0389(8) 0.0304(7) 0.0275(6) 0.0044(6) 0.0116(6) 0.0103(5)
C7 0.0269(7) 0.0285(6) 0.0269(6) 0.0073(5) 0.0084(5) 0.0122(5)
C8 0.0246(6) 0.0298(6) 0.0241(6) 0.0075(5) 0.0063(5) 0.0121(5)
C9 0.0561(11) 0.0433(9) 0.0754(13) 0.0285(8) 0.0380(10) 0.0278(9)
C10 0.0601(11) 0.0419(8) 0.0245(7) 0.0067(8) 0.0047(7) 0.0086(6)
C11 0.0315(7) 0.0368(7) 0.0357(7) 0.0160(6) 0.0099(6) 0.0145(6)
C12 0.0257(6) 0.0304(6) 0.0210(5) 0.0083(5) 0.0049(5) 0.0092(5)
C13 0.0264(7) 0.0374(7) 0.0280(6) 0.0119(6) 0.0053(5) 0.0118(5)
C14 0.0393(8) 0.0368(7) 0.0314(7) 0.0187(6) 0.0065(6) 0.0138(6)
C15 0.0454(9) 0.0280(6) 0.0294(6) 0.0100(6) 0.0120(6) 0.0105(5)
C16 0.0296(7) 0.0377(7) 0.0359(7) 0.0047(6) 0.0078(6) 0.0138(6)
C17 0.0257(7) 0.0396(7) 0.0316(7) 0.0100(6) 0.0041(5) 0.0154(6)

loop_
_atom_type_symbol
_atom_type_description
_atom_type_scat_dispersion_real
_atom_type_scat_dispersion_imag
_atom_type_scat_source
C C 0.0033 0.0016 'International Tables Vol C Tables 4.2.6.8 and 6.1.1.4'
H H 0.0000 0.0000 'International Tables Vol C Tables 4.2.6.8 and 6.1.1.4'
O O 0.0106 0.0060 'International Tables Vol C Tables 4.2.6.8 and 6.1.1.4'
F F 0.0171 0.0103 'International Tables Vol C Tables 4.2.6.8 and 6.1.1.4'
S S 0.1246 0.1234 'International Tables Vol C Tables 4.2.6.8 and 6.1.1.4'

loop_
_geom_angle_atom_site_label_1
_geom_angle_atom_site_label_2
_geom_angle_atom_site_label_3
_geom_angle_site_symmetry_1
_geom_angle_site_symmetry_3
_geom_angle
_geom_angle_publ_flag
O2 S C1 . . 108.53(6) ?
O2 S C12 . . 105.94(6) ?
C1 S C12 . . 97.96(6) ?
C8 O1 C7 . . 106.44(10) ?
C8 C1 C2 . . 107.66(11) ?
C8 C1 S . . 122.90(10) ?
C2 C1 S . . 129.43(10) ?
C7 C2 C3 . . 119.26(13) ?
C7 C2 C1 . . 104.44(11) ?
C3 C2 C1 . . 136.30(13) ?
C4 C3 C2 . . 118.46(14) ?
C4 C3 H3 . . 120.8 ?
C2 C3 H3 . . 120.8 ?
C3 C4 C5 . . 119.76(14) ?
C3 C4 C9 . . 119.71(16) ?
C5 C4 C9 . . 120.53(15) ?
C6 C5 C4 . . 123.51(14) ?
C6 C5 H5 . . 118.2 ?
C4 C5 H5 . . 118.2 ?
C7 C6 C5 . . 114.30(14) ?
C7 C6 C10 . . 121.21(15) ?
C5 C6 C10 . . 124.49(14) ?
O1 C7 C6 . . 124.51(13) ?
O1 C7 C2 . . 110.78(11) ?
C6 C7 C2 . . 124.70(13) ?
C1 C8 O1 . . 110.67(11) ?
C1 C8 C11 . . 133.59(12) ?
O1 C8 C11 . . 115.72(11) ?
C4 C9 H9A . . 109.5 ?
C4 C9 H9B . . 109.5 ?
H9A C9 H9B . . 109.5 ?
C4 C9 H9C . . 109.5 ?
H9A C9 H9C . . 109.5 ?
H9B C9 H9C . . 109.5 ?
C6 C10 H10A . . 109.5 ?
C6 C10 H10B . . 109.5 ?
H10A C10 H10B . . 109.5 ?
C6 C10 H10C . . 109.5 ?
H10A C10 H10C . . 109.5 ?
H10B C10 H10C . . 109.5 ?
C8 C11 H11A . . 109.5 ?
C8 C11 H11B . . 109.5 ?
H11A C11 H11B . . 109.5 ?
C8 C11 H11C . . 109.5 ?
H11A C11 H11C . . 109.5 ?
H11B C11 H11C . . 109.5 ?
C13 C12 C17 . . 121.61(13) ?
C13 C12 S . . 118.26(11) ?
C17 C12 S . . 119.88(11) ?
C12 C13 C14 . . 119.19(13) ?
C12 C13 H13 . . 120.4 ?
C14 C13 H13 . . 120.4 ?
C15 C14 C13 . . 118.22(14) ?
C15 C14 H14 . . 120.9 ?
C13 C14 H14 . . 120.9 ?
F C15 C14 . . 118.43(14) ?
F C15 C16 . . 118.07(14) ?
C14 C15 C16 . . 123.49(14) ?
C15 C16 C17 . . 118.13(14) ?
C15 C16 H16 . . 120.9 ?
C17 C16 H16 . . 120.9 ?
C16 C17 C12 . . 119.34(14) ?
C16 C17 H17 . . 120.3 ?
C12 C17 H17 . . 120.3 ?

loop_
_geom_bond_atom_site_label_1
_geom_bond_atom_site_label_2
_geom_bond_site_symmetry_2
_geom_bond_distance
_geom_bond_publ_flag
S O2 . 1.4919(11) ?
S C1 . 1.7521(13) ?
S C12 . 1.8013(14) ?
F C15 . 1.3591(17) ?
O1 C8 . 1.3702(15) ?
O1 C7 . 1.3814(16) ?
C1 C8 . 1.3567(19) ?
C1 C2 . 1.4450(18) ?
C2 C7 . 1.3899(19) ?
C2 C3 . 1.3942(19) ?
C3 C4 . 1.388(2) ?
C3 H3 . 0.9500 ?
C4 C5 . 1.406(2) ?
C4 C9 . 1.509(2) ?
C5 C6 . 1.387(2) ?
C5 H5 . 0.9500 ?
C6 C7 . 1.3856(19) ?
C6 C10 . 1.503(2) ?
C8 C11 . 1.4799(19) ?
C9 H9A . 0.9800 ?
C9 H9B . 0.9800 ?
C9 H9C . 0.9800 ?
C10 H10A . 0.9800 ?
C10 H10B . 0.9800 ?
C10 H10C . 0.9800 ?
C11 H11A . 0.9800 ?
C11 H11B . 0.9800 ?
C11 H11C . 0.9800 ?
C12 C13 . 1.3811(19) ?
C12 C17 . 1.3885(19) ?
C13 C14 . 1.393(2) ?
C13 H13 . 0.9500 ?
C14 C15 . 1.372(2) ?
C14 H14 . 0.9500 ?
C15 C16 . 1.378(2) ?
C16 C17 . 1.385(2) ?
C16 H16 . 0.9500 ?
C17 H17 . 0.9500 ?

loop_
_geom_hbond_atom_site_label_D
_geom_hbond_atom_site_label_H
_geom_hbond_atom_site_label_A
_geom_hbond_site_symmetry_A
_geom_hbond_distance_DH
_geom_hbond_distance_HA
_geom_hbond_distance_DA
_geom_hbond_angle_DHA
C13 H13 O2 2_767 0.95 2.50 3.194(2) 129.8
C11 H11B Cg 2_666 0.98 2.87 3.663(2) 138.6

loop_
_geom_torsion_atom_site_label_1
_geom_torsion_atom_site_label_2
_geom_torsion_atom_site_label_3
_geom_torsion_atom_site_label_4
_geom_torsion_site_symmetry_1
_geom_torsion_site_symmetry_2
_geom_torsion_site_symmetry_3
_geom_torsion_site_symmetry_4
_geom_torsion
_geom_torsion_publ_flag
O2 S C1 C8 . . . . -134.93(12) ?
C12 S C1 C8 . . . . 115.24(12) ?
O2 S C1 C2 . . . . 44.44(14) ?
C12 S C1 C2 . . . . -65.40(13) ?
C8 C1 C2 C7 . . . . -0.82(15) ?
S C1 C2 C7 . . . . 179.74(11) ?
C8 C1 C2 C3 . . . . 179.13(15) ?
S C1 C2 C3 . . . . -0.3(2) ?
C7 C2 C3 C4 . . . . -0.7(2) ?
C1 C2 C3 C4 . . . . 179.31(15) ?
C2 C3 C4 C5 . . . . -0.2(2) ?
C2 C3 C4 C9 . . . . 179.74(13) ?
C3 C4 C5 C6 . . . . 0.8(2) ?
C9 C4 C5 C6 . . . . -179.12(14) ?
C4 C5 C6 C7 . . . . -0.4(2) ?
C4 C5 C6 C10 . . . . 179.89(15) ?
C8 O1 C7 C6 . . . . 179.37(13) ?
C8 O1 C7 C2 . . . . 0.00(14) ?
C5 C6 C7 O1 . . . . -179.85(12) ?
C10 C6 C7 O1 . . . . -0.2(2) ?
C5 C6 C7 C2 . . . . -0.6(2) ?
C10 C6 C7 C2 . . . . 179.13(14) ?
C3 C2 C7 O1 . . . . -179.46(12) ?
C1 C2 C7 O1 . . . . 0.50(14) ?
C3 C2 C7 C6 . . . . 1.2(2) ?
C1 C2 C7 C6 . . . . -178.86(13) ?
C2 C1 C8 O1 . . . . 0.87(15) ?
S C1 C8 O1 . . . . -179.65(9) ?
C2 C1 C8 C11 . . . . 179.02(14) ?
S C1 C8 C11 . . . . -1.5(2) ?
C7 O1 C8 C1 . . . . -0.55(15) ?
C7 O1 C8 C11 . . . . -179.07(11) ?
O2 S C12 C13 . . . . 12.66(12) ?
C1 S C12 C13 . . . . 124.61(11) ?
O2 S C12 C17 . . . . -172.98(11) ?
C1 S C12 C17 . . . . -61.03(12) ?
C17 C12 C13 C14 . . . . 2.0(2) ?
S C12 C13 C14 . . . . 176.26(10) ?
C12 C13 C14 C15 . . . . -0.6(2) ?
C13 C14 C15 F . . . . -179.71(12) ?
C13 C14 C15 C16 . . . . -0.8(2) ?
F C15 C16 C17 . . . . 179.68(13) ?
C14 C15 C16 C17 . . . . 0.7(2) ?
C15 C16 C17 C12 . . . . 0.7(2) ?
C13 C12 C17 C16 . . . . -2.0(2) ?
S C12 C17 C16 . . . . -176.20(11) ?
